data_2204674
loop_
_publ_author_name
'Vieille-Petit, Ludovic'
'Therrien, Bruno'
'Buryak, Andrey'
'Severin, Kay'
'S\"uss-Fink, Georg'

_publ_section_title
;[\h^6^-2-(2-Methylbenzoyloxy)ethyl
 methacrylate]bis(\h^6^-1,2,4,5-tetramethylbenzene)tri-\m-hydrido-\m~3~-oxo-triruthenium(II)(3
 <i>Ru{---</i>Ru}) tetrafluoroborate
;
_journal_issue 12
_journal_name_full 'Acta Crystallographica Section E'
_journal_page_first m1909
_journal_page_last m1911
_journal_paper_doi 10.1107/S1600536804029642
_journal_volume 60
_journal_year 2004
_chemical_formula_iupac '[Ru3 H3 O (C10 H14)2 (C14 H16 O4)] B F4'
_chemical_formula_moiety 'C34 H47 O5 Ru3 +, B F4 -'
_chemical_formula_sum 'C34 H47 B F4 O5 Ru3'
_chemical_formula_weight 925.74
_chemical_name_systematic
;
[\h^6^-2-(2-Methylbenzoyloxy)ethyl
methacrylate]bis(\h^6^-1,2,4,5-tetramethylbenzene)tri-\m-hydrido-\m~3~-oxo-
triruthenium(II)(3 Ru---Ru) tetrafluoroborate
;
_space_group_IT_number 14
_symmetry_cell_setting monoclinic
_symmetry_space_group_name_Hall '-P 2ybc'
_symmetry_space_group_name_H-M 'P 1 21/c 1'
_atom_sites_solution_hydrogens geom
_atom_sites_solution_primary direct
_atom_sites_solution_secondary difmap
_audit_creation_method SHELXL-97
_cell_angle_alpha 90.00
_cell_angle_beta 100.238(3)
_cell_angle_gamma 90.00
_cell_formula_units_Z 4
_cell_length_a 13.592(3)
_cell_length_b 17.817(4)
_cell_length_c 15.066(4)
_cell_measurement_reflns_used 8000
_cell_measurement_temperature 153(2)
_cell_measurement_theta_max 28.5
_cell_measurement_theta_min 1.80
_cell_volume 3590.4(15)
_computing_cell_refinement 'CELL in IPDS Software'
_computing_data_collection 'EXPOSE in IPDS Software (Stoe & Cie, 2000)'
_computing_data_reduction 'INTEGRATE in IPDS Software'
_computing_molecular_graphics 'ORTEP-3 for Windows (Farrugia, 1997) and MERCURY (Bruno et al., 2002)'
_computing_publication_material SHELXL97
_computing_structure_refinement 'SHELXL97 (Sheldrick, 1997)'
_computing_structure_solution 'SHELXS97 (Sheldrick, 1990)'
_diffrn_ambient_temperature 153(2)
_diffrn_measured_fraction_theta_full 0.932
_diffrn_measured_fraction_theta_max 0.932
_diffrn_measurement_device_type 'Stoe IPDS'
_diffrn_measurement_method '\f oscillation'
_diffrn_radiation_monochromator graphite
_diffrn_radiation_source 'fine-focus sealed tube'
_diffrn_radiation_type MoK\a
_diffrn_radiation_wavelength 0.71073
_diffrn_reflns_av_R_equivalents 0.0737
_diffrn_reflns_av_sigmaI/netI 0.0931
_diffrn_reflns_limit_h_max 18
_diffrn_reflns_limit_h_min -18
_diffrn_reflns_limit_k_max 24
_diffrn_reflns_limit_k_min -23
_diffrn_reflns_limit_l_max 20
_diffrn_reflns_limit_l_min -17
_diffrn_reflns_number 30927
_diffrn_reflns_theta_full 28.71
_diffrn_reflns_theta_max 28.71
_diffrn_reflns_theta_min 1.79
_diffrn_standards_decay_% 0
_diffrn_standards_interval_time 0
_diffrn_standards_number 0
_exptl_absorpt_coefficient_mu 1.305
_exptl_absorpt_correction_type none
_exptl_crystal_colour orange
_exptl_crystal_density_diffrn 1.713
_exptl_crystal_density_method 'not measured'
_exptl_crystal_description block
_exptl_crystal_F_000 1856
_exptl_crystal_size_max 0.24
_exptl_crystal_size_mid 0.18
_exptl_crystal_size_min 0.14
_refine_diff_density_max 1.253
_refine_diff_density_min -0.648
_refine_ls_extinction_method none
_refine_ls_goodness_of_fit_ref 0.902
_refine_ls_hydrogen_treatment constr
_refine_ls_matrix_type full
_refine_ls_number_parameters 461
_refine_ls_number_reflns 8673
_refine_ls_number_restraints 0
_refine_ls_restrained_S_all 0.902
_refine_ls_R_factor_all 0.0882
_refine_ls_R_factor_gt 0.0386
_refine_ls_shift/su_max 0.001
_refine_ls_shift/su_mean 0.000
_refine_ls_structure_factor_coef Fsqd
_refine_ls_weighting_details 'calc w = 1/[\s^2^(Fo^2^)+(0.0313P)^2^] where P = (Fo^2^+2Fc^2^)/3'
_refine_ls_weighting_scheme calc
_refine_ls_wR_factor_gt 0.0740
_refine_ls_wR_factor_ref 0.0868
_reflns_number_gt 5034
_reflns_number_total 8673
_reflns_threshold_expression I>2\s(I)
_cod_data_source_file dn6178.cif
_cod_data_source_block I
_cod_original_sg_symbol_H-M 'P 21/c'
_cod_database_code 2204674
_cod_database_fobs_code 2204674

loop_
_symmetry_equiv_pos_as_xyz
'x, y, z'
'-x, y+1/2, -z+1/2'
'-x, -y, -z'
'x, -y-1/2, z-1/2'

loop_
_atom_site_label
_atom_site_fract_x
_atom_site_fract_y
_atom_site_fract_z
_atom_site_U_iso_or_equiv
_atom_site_adp_type
_atom_site_calc_flag
_atom_site_refinement_flags
_atom_site_occupancy
_atom_site_disorder_assembly
_atom_site_disorder_group
_atom_site_type_symbol
C1 -0.0194(3) 0.2067(2) 0.2922(3) 0.0217(9) Uani d . 1 . . C
C2 0.0759(3) 0.2357(2) 0.3322(3) 0.0241(10) Uani d . 1 . . C
C3 0.1322(3) 0.2758(2) 0.2773(3) 0.0279(11) Uani d . 1 . . C
H3 0.1941 0.2977 0.3041 0.033 Uiso calc R 1 . . H
C4 0.0985(3) 0.2839(2) 0.1843(3) 0.0304(11) Uani d . 1 . . C
H4 0.1399 0.3083 0.1485 0.036 Uiso calc R 1 . . H
C5 0.0041(3) 0.2565(2) 0.1430(3) 0.0278(10) Uani d . 1 . . C
H5 -0.0207 0.2655 0.0809 0.033 Uiso calc R 1 . . H
C6 -0.0521(3) 0.2158(2) 0.1957(3) 0.0257(10) Uani d . 1 . . C
H6 -0.1133 0.1936 0.1677 0.031 Uiso calc R 1 . . H
C7 -0.0869(3) 0.1688(2) 0.3458(3) 0.0259(10) Uani d . 1 . . C
C8 -0.2387(3) 0.1017(3) 0.3375(4) 0.0464(14) Uani d . 1 . . C
H8A -0.2615 0.1406 0.3761 0.056 Uiso calc R 1 . . H
H8B -0.2148 0.0576 0.3753 0.056 Uiso calc R 1 . . H
C9 -0.3222(4) 0.0796(3) 0.2626(4) 0.0567(16) Uani d . 1 . . C
H9A -0.2969 0.0450 0.2204 0.068 Uiso calc R 1 . . H
H9B -0.3755 0.0536 0.2876 0.068 Uiso calc R 1 . . H
C10 -0.3355(5) 0.1588(4) 0.1341(5) 0.0621(17) Uani d . 1 . . C
C11 -0.3723(5) 0.2332(4) 0.0929(5) 0.0657(18) Uani d . 1 . . C
C12 -0.4230(4) 0.2789(4) 0.1359(6) 0.086(2) Uani d . 1 . . C
H12A -0.4449 0.3260 0.1101 0.104 Uiso calc R 1 . . H
H12B -0.4378 0.2649 0.1930 0.104 Uiso calc R 1 . . H
C13 -0.3441(5) 0.2490(4) 0.0021(4) 0.088(2) Uani d . 1 . . C
H13A -0.3641 0.3003 -0.0166 0.132 Uiso calc R 1 . . H
H13B -0.3784 0.2134 -0.0424 0.132 Uiso calc R 1 . . H
H13C -0.2717 0.2437 0.0066 0.132 Uiso calc R 1 . . H
C14 0.1216(3) 0.2219(3) 0.4290(3) 0.0385(12) Uani d . 1 . . C
H14A 0.1939 0.2305 0.4375 0.058 Uiso calc R 1 . . H
H14B 0.1088 0.1700 0.4451 0.058 Uiso calc R 1 . . H
H14C 0.0921 0.2563 0.4677 0.058 Uiso calc R 1 . . H
C15 0.0316(4) -0.0532(2) 0.3116(3) 0.0354(12) Uani d . 1 . . C
C16 0.1259(3) -0.0865(2) 0.3060(3) 0.0317(11) Uani d . 1 . . C
C17 0.1443(3) -0.1099(2) 0.2211(3) 0.0298(11) Uani d . 1 . . C
H17 0.2068 -0.1326 0.2179 0.036 Uiso calc R 1 . . H
C18 0.0737(4) -0.1010(2) 0.1397(3) 0.0335(12) Uani d . 1 . . C
C19 -0.0199(4) -0.0671(2) 0.1456(3) 0.0329(12) Uani d . 1 . . C
C20 -0.0374(3) -0.0439(2) 0.2312(3) 0.0342(12) Uani d . 1 . . C
H20 -0.0995 -0.0206 0.2345 0.041 Uiso calc R 1 . . H
C21 0.0093(4) -0.0243(3) 0.3999(3) 0.0511(15) Uani d . 1 . . C
H21A 0.0059 -0.0665 0.4409 0.077 Uiso calc R 1 . . H
H21B -0.0549 0.0023 0.3892 0.077 Uiso calc R 1 . . H
H21C 0.0624 0.0103 0.4269 0.077 Uiso calc R 1 . . H
C22 0.2067(4) -0.0921(3) 0.3899(3) 0.0506(14) Uani d . 1 . . C
H22A 0.2185 -0.0424 0.4176 0.076 Uiso calc R 1 . . H
H22B 0.2687 -0.1108 0.3731 0.076 Uiso calc R 1 . . H
H22C 0.1849 -0.1268 0.4331 0.076 Uiso calc R 1 . . H
C23 0.1013(4) -0.1287(3) 0.0524(3) 0.0451(14) Uani d . 1 . . C
H23A 0.1723 -0.1190 0.0527 0.068 Uiso calc R 1 . . H
H23B 0.0609 -0.1024 0.0014 0.068 Uiso calc R 1 . . H
H23C 0.0885 -0.1828 0.0464 0.068 Uiso calc R 1 . . H
C24 -0.1006(4) -0.0559(3) 0.0648(3) 0.0492(15) Uani d . 1 . . C
H24A -0.1340 -0.1038 0.0478 0.074 Uiso calc R 1 . . H
H24B -0.0709 -0.0369 0.0144 0.074 Uiso calc R 1 . . H
H24C -0.1494 -0.0195 0.0793 0.074 Uiso calc R 1 . . H
C25 0.3957(3) 0.0379(3) 0.1504(4) 0.0411(13) Uani d . 1 . . C
C26 0.3858(3) 0.1127(3) 0.1187(3) 0.0383(13) Uani d . 1 . . C
C27 0.3859(3) 0.1711(3) 0.1816(4) 0.0386(13) Uani d . 1 . . C
H27 0.3749 0.2209 0.1595 0.046 Uiso calc R 1 . . H
C28 0.4013(3) 0.1598(3) 0.2749(4) 0.0396(12) Uani d . 1 . . C
C29 0.4117(3) 0.0841(3) 0.3079(3) 0.0414(13) Uani d . 1 . . C
C30 0.4100(3) 0.0256(3) 0.2449(4) 0.0420(13) Uani d . 1 . . C
H30 0.4189 -0.0244 0.2666 0.050 Uiso calc R 1 . . H
C31 0.3937(4) -0.0283(3) 0.0893(4) 0.0707(19) Uani d . 1 . . C
H31A 0.4570 -0.0312 0.0669 0.106 Uiso calc R 1 . . H
H31B 0.3383 -0.0228 0.0383 0.106 Uiso calc R 1 . . H
H31C 0.3844 -0.0742 0.1226 0.106 Uiso calc R 1 . . H
C32 0.3740(4) 0.1303(4) 0.0181(4) 0.0629(18) Uani d . 1 . . C
H32A 0.3392 0.1784 0.0055 0.094 Uiso calc R 1 . . H
H32B 0.3350 0.0905 -0.0167 0.094 Uiso calc R 1 . . H
H32C 0.4401 0.1334 0.0009 0.094 Uiso calc R 1 . . H
C33 0.4024(4) 0.2255(3) 0.3379(4) 0.073(2) Uani d . 1 . . C
H33A 0.4708 0.2341 0.3698 0.109 Uiso calc R 1 . . H
H33B 0.3589 0.2147 0.3817 0.109 Uiso calc R 1 . . H
H33C 0.3782 0.2703 0.3031 0.109 Uiso calc R 1 . . H
C34 0.4214(4) 0.0666(4) 0.4062(4) 0.073(2) Uani d . 1 . . C
H34A 0.4200 0.0121 0.4146 0.110 Uiso calc R 1 . . H
H34B 0.3658 0.0896 0.4298 0.110 Uiso calc R 1 . . H
H34C 0.4848 0.0867 0.4387 0.110 Uiso calc R 1 . . H
O1 0.1768(2) 0.08599(15) 0.29130(18) 0.0240(6) Uani d . 1 . . O
O2 -0.0801(2) 0.17322(17) 0.4268(2) 0.0391(8) Uani d . 1 . . O
O3 -0.1599(2) 0.13069(18) 0.2938(2) 0.0358(8) Uani d . 1 . . O
O4 -0.3618(3) 0.1470(2) 0.2153(3) 0.0657(12) Uani d . 1 . . O
O5 -0.2846(4) 0.1165(3) 0.0979(3) 0.0785(14) Uani d . 1 . . O
B1 0.3278(7) 0.3981(4) 0.1331(6) 0.064(2) Uani d . 1 A 1 B
F1 0.3210(3) 0.33353(18) 0.0871(3) 0.0873(12) Uani d . 1 A 1 F
F2 0.4060(9) 0.4343(7) 0.1262(11) 0.079(4) Uani d P 0.50 A 1 F
F3 0.3070(16) 0.3863(10) 0.2096(10) 0.117(7) Uani d P 0.50 A 1 F
F4 0.2422(9) 0.4355(6) 0.0743(8) 0.113(3) Uani d P 0.50 A 1 F
F5 0.4189(13) 0.3887(9) 0.2050(14) 0.192(7) Uani d P 0.50 B 2 F
F6 0.3535(16) 0.4625(7) 0.0985(11) 0.124(7) Uani d P 0.50 C 2 F
F7 0.2621(14) 0.4148(8) 0.1907(16) 0.120(9) Uani d P 0.50 D 2 F
Ru1 0.09577(2) 0.163478(18) 0.21765(2) 0.01932(9) Uani d . 1 . . Ru
Ru2 0.10283(3) 0.008410(18) 0.21060(2) 0.02150(9) Uani d . 1 . . Ru
Ru3 0.27210(2) 0.091911(19) 0.20609(2) 0.02269(9) Uani d . 1 . . Ru
H1H 0.0413 0.0880 0.1627 0.050 Uiso d . 1 . . H
H2H 0.1824 0.1495 0.1644 0.050 Uiso d . 1 . . H
H3H 0.1969 0.0285 0.1625 0.050 Uiso d . 1 . . H

loop_
_atom_site_aniso_label
_atom_site_aniso_U_11
_atom_site_aniso_U_22
_atom_site_aniso_U_33
_atom_site_aniso_U_12
_atom_site_aniso_U_13
_atom_site_aniso_U_23
C1 0.025(2) 0.019(2) 0.022(2) 0.0052(18) 0.0077(19) -0.0021(18)
C2 0.024(2) 0.019(2) 0.030(3) 0.0027(18) 0.008(2) -0.0031(19)
C3 0.025(2) 0.017(2) 0.045(3) -0.0056(19) 0.015(2) -0.010(2)
C4 0.034(3) 0.021(3) 0.041(3) 0.006(2) 0.022(2) 0.008(2)
C5 0.039(3) 0.019(2) 0.028(3) 0.007(2) 0.013(2) 0.004(2)
C6 0.026(2) 0.020(2) 0.030(3) 0.0059(19) 0.004(2) 0.0019(19)
C7 0.023(2) 0.017(2) 0.039(3) 0.0014(18) 0.011(2) -0.002(2)
C8 0.029(3) 0.058(4) 0.056(4) -0.015(3) 0.018(3) 0.005(3)
C9 0.036(3) 0.053(4) 0.081(4) -0.007(3) 0.010(3) 0.020(3)
C10 0.043(4) 0.070(5) 0.068(5) -0.011(3) -0.004(3) 0.000(4)
C11 0.046(4) 0.069(5) 0.078(5) -0.021(3) 0.000(3) 0.010(4)
C12 0.043(4) 0.058(5) 0.162(8) -0.014(3) 0.029(5) 0.017(5)
C13 0.098(6) 0.084(5) 0.072(5) -0.020(4) -0.016(4) 0.007(4)
C14 0.037(3) 0.049(3) 0.029(3) -0.001(2) 0.003(2) -0.008(2)
C15 0.048(3) 0.020(3) 0.041(3) -0.003(2) 0.016(3) 0.007(2)
C16 0.045(3) 0.019(2) 0.033(3) 0.005(2) 0.011(2) 0.008(2)
C17 0.035(3) 0.016(2) 0.039(3) 0.0018(19) 0.008(2) 0.005(2)
C18 0.047(3) 0.017(3) 0.036(3) -0.007(2) 0.007(2) 0.000(2)
C19 0.037(3) 0.020(2) 0.040(3) -0.010(2) -0.001(2) 0.007(2)
C20 0.034(3) 0.026(3) 0.048(3) -0.006(2) 0.023(3) 0.003(2)
C21 0.078(4) 0.044(3) 0.040(3) 0.003(3) 0.035(3) 0.003(3)
C22 0.067(4) 0.039(3) 0.042(3) 0.008(3) 0.000(3) 0.012(3)
C23 0.074(4) 0.025(3) 0.037(3) -0.007(3) 0.012(3) -0.009(2)
C24 0.052(3) 0.042(3) 0.046(3) -0.021(3) -0.009(3) 0.007(3)
C25 0.021(3) 0.047(3) 0.059(4) 0.002(2) 0.017(2) -0.014(3)
C26 0.020(2) 0.053(4) 0.043(3) -0.001(2) 0.009(2) 0.001(3)
C27 0.023(3) 0.033(3) 0.062(4) -0.003(2) 0.014(2) 0.002(3)
C28 0.022(2) 0.046(3) 0.051(3) -0.002(2) 0.007(2) -0.008(3)
C29 0.017(2) 0.062(4) 0.043(3) 0.000(2) 0.002(2) 0.006(3)
C30 0.026(3) 0.035(3) 0.065(4) 0.008(2) 0.006(3) 0.008(3)
C31 0.053(4) 0.068(4) 0.096(5) 0.010(3) 0.028(4) -0.041(4)
C32 0.043(3) 0.104(5) 0.047(4) -0.012(3) 0.025(3) 0.011(3)
C33 0.039(3) 0.070(4) 0.102(5) -0.010(3) -0.006(3) -0.050(4)
C34 0.047(4) 0.128(6) 0.040(4) -0.004(4) -0.003(3) 0.019(4)
O1 0.0254(15) 0.0225(16) 0.0240(16) 0.0001(13) 0.0047(12) 0.0004(13)
O2 0.053(2) 0.043(2) 0.0250(19) -0.0073(17) 0.0161(16) -0.0041(16)
O3 0.0286(18) 0.049(2) 0.0319(19) -0.0136(16) 0.0109(15) 0.0001(16)
O4 0.032(2) 0.072(3) 0.095(3) 0.000(2) 0.016(2) 0.014(3)
O5 0.087(4) 0.082(3) 0.065(3) 0.000(3) 0.009(3) -0.006(3)
B1 0.079(6) 0.033(4) 0.086(7) -0.010(4) 0.033(5) -0.001(4)
F1 0.105(3) 0.041(2) 0.107(3) -0.008(2) -0.008(2) -0.003(2)
F2 0.062(6) 0.075(10) 0.107(10) -0.047(6) 0.038(6) -0.037(8)
F3 0.17(2) 0.124(15) 0.074(7) -0.069(12) 0.065(10) -0.001(8)
F4 0.105(8) 0.080(7) 0.146(10) 0.046(6) -0.001(7) -0.030(6)
F5 0.171(15) 0.151(13) 0.220(17) -0.004(11) -0.058(14) -0.078(12)
F6 0.25(2) 0.045(7) 0.111(12) -0.019(9) 0.113(14) -0.010(6)
F7 0.106(11) 0.055(8) 0.23(2) -0.035(7) 0.110(13) -0.048(10)
Ru1 0.02064(18) 0.01539(18) 0.02291(19) -0.00023(14) 0.00654(14) -0.00079(15)
Ru2 0.02349(19) 0.01512(18) 0.0268(2) -0.00006(15) 0.00690(15) 0.00208(15)
Ru3 0.01922(18) 0.02137(19) 0.0284(2) 0.00042(16) 0.00686(14) -0.00103(16)

loop_
_atom_type_symbol
_atom_type_description
_atom_type_scat_dispersion_real
_atom_type_scat_dispersion_imag
_atom_type_scat_source
C C 0.0033 0.0016 'International Tables Vol C Tables 4.2.6.8 and 6.1.1.4'
H H 0.0000 0.0000 'International Tables Vol C Tables 4.2.6.8 and 6.1.1.4'
B B 0.0013 0.0007 'International Tables Vol C Tables 4.2.6.8 and 6.1.1.4'
O O 0.0106 0.0060 'International Tables Vol C Tables 4.2.6.8 and 6.1.1.4'
F F 0.0171 0.0103 'International Tables Vol C Tables 4.2.6.8 and 6.1.1.4'
Ru Ru -1.2594 0.8363 'International Tables Vol C Tables 4.2.6.8 and 6.1.1.4'

loop_
_geom_angle_atom_site_label_1
_geom_angle_atom_site_label_2
_geom_angle_atom_site_label_3
_geom_angle
_geom_angle_publ_flag
C2 C1 C6 118.5(4) ?
C2 C1 C7 122.4(4) ?
C6 C1 C7 119.1(4) ?
C2 C1 Ru1 70.7(2) ?
C6 C1 Ru1 69.5(2) ?
C7 C1 Ru1 132.5(3) ?
C3 C2 C1 118.7(4) ?
C3 C2 C14 118.4(4) ?
C1 C2 C14 122.7(4) ?
C3 C2 Ru1 71.6(2) ?
C1 C2 Ru1 71.7(2) ?
C14 C2 Ru1 125.3(3) ?
C4 C3 C2 121.4(4) ?
C4 C3 Ru1 71.2(2) ?
C2 C3 Ru1 71.1(2) ?
C4 C3 H3 119.3 ?
C2 C3 H3 119.3 ?
Ru1 C3 H3 131.4 ?
C3 C4 C5 121.0(4) ?
C3 C4 Ru1 71.8(2) ?
C5 C4 Ru1 73.3(2) ?
C3 C4 H4 119.5 ?
C5 C4 H4 119.5 ?
Ru1 C4 H4 127.5 ?
C6 C5 C4 118.4(4) ?
C6 C5 Ru1 69.2(2) ?
C4 C5 Ru1 69.8(2) ?
C6 C5 H5 120.8 ?
C4 C5 H5 120.8 ?
Ru1 C5 H5 133.1 ?
C5 C6 C1 121.7(4) ?
C5 C6 Ru1 74.1(3) ?
C1 C6 Ru1 72.0(2) ?
C5 C6 H6 119.1 ?
C1 C6 H6 119.1 ?
Ru1 C6 H6 126.7 ?
O2 C7 O3 122.7(4) ?
O2 C7 C1 125.0(4) ?
O3 C7 C1 112.3(4) ?
O3 C8 C9 105.9(4) ?
O3 C8 H8A 110.6 ?
C9 C8 H8A 110.6 ?
O3 C8 H8B 110.6 ?
C9 C8 H8B 110.6 ?
H8A C8 H8B 108.7 ?
O4 C9 C8 108.5(5) ?
O4 C9 H9A 110.0 ?
C8 C9 H9A 110.0 ?
O4 C9 H9B 110.0 ?
C8 C9 H9B 110.0 ?
H9A C9 H9B 108.4 ?
O5 C10 O4 125.0(6) ?
O5 C10 C11 122.2(7) ?
O4 C10 C11 112.7(6) ?
C12 C11 C13 125.0(7) ?
C12 C11 C10 120.4(7) ?
C13 C11 C10 114.6(7) ?
C11 C12 H12A 120.0 ?
C11 C12 H12B 120.0 ?
H12A C12 H12B 120.0 ?
C11 C13 H13A 109.5 ?
C11 C13 H13B 109.5 ?
H13A C13 H13B 109.5 ?
C11 C13 H13C 109.5 ?
H13A C13 H13C 109.5 ?
H13B C13 H13C 109.5 ?
C2 C14 H14A 109.5 ?
C2 C14 H14B 109.5 ?
H14A C14 H14B 109.5 ?
C2 C14 H14C 109.5 ?
H14A C14 H14C 109.5 ?
H14B C14 H14C 109.5 ?
C20 C15 C16 117.8(4) ?
C20 C15 C21 120.9(5) ?
C16 C15 C21 121.2(4) ?
C20 C15 Ru2 70.0(3) ?
C16 C15 Ru2 70.2(3) ?
C21 C15 Ru2 127.8(3) ?
C17 C16 C15 118.9(4) ?
C17 C16 C22 121.1(4) ?
C15 C16 C22 120.0(4) ?
C17 C16 Ru2 70.3(2) ?
C15 C16 Ru2 72.3(2) ?
C22 C16 Ru2 126.1(3) ?
C16 C17 C18 123.1(4) ?
C16 C17 Ru2 72.2(2) ?
C18 C17 Ru2 72.8(2) ?
C16 C17 H17 118.4 ?
C18 C17 H17 118.4 ?
Ru2 C17 H17 129.1 ?
C19 C18 C17 117.8(4) ?
C19 C18 C23 123.7(4) ?
C17 C18 C23 118.5(4) ?
C19 C18 Ru2 71.6(3) ?
C17 C18 Ru2 69.5(2) ?
C23 C18 Ru2 130.8(3) ?
C20 C19 C18 118.5(4) ?
C20 C19 C24 119.0(5) ?
C18 C19 C24 122.5(5) ?
C20 C19 Ru2 69.9(3) ?
C18 C19 Ru2 71.1(3) ?
C24 C19 Ru2 131.1(3) ?
C15 C20 C19 123.9(4) ?
C15 C20 Ru2 73.0(3) ?
C19 C20 Ru2 72.8(3) ?
C15 C20 H20 118.0 ?
C19 C20 H20 118.0 ?
Ru2 C20 H20 128.7 ?
C15 C21 H21A 109.5 ?
C15 C21 H21B 109.5 ?
H21A C21 H21B 109.5 ?
C15 C21 H21C 109.5 ?
H21A C21 H21C 109.5 ?
H21B C21 H21C 109.5 ?
C16 C22 H22A 109.5 ?
C16 C22 H22B 109.5 ?
H22A C22 H22B 109.5 ?
C16 C22 H22C 109.5 ?
H22A C22 H22C 109.5 ?
H22B C22 H22C 109.5 ?
C18 C23 H23A 109.5 ?
C18 C23 H23B 109.5 ?
H23A C23 H23B 109.5 ?
C18 C23 H23C 109.5 ?
H23A C23 H23C 109.5 ?
H23B C23 H23C 109.5 ?
C19 C24 H24A 109.5 ?
C19 C24 H24B 109.5 ?
H24A C24 H24B 109.5 ?
C19 C24 H24C 109.5 ?
H24A C24 H24C 109.5 ?
H24B C24 H24C 109.5 ?
C26 C25 C30 118.2(5) ?
C26 C25 C31 123.0(5) ?
C30 C25 C31 118.8(5) ?
C26 C25 Ru3 71.8(3) ?
C30 C25 Ru3 70.5(3) ?
C31 C25 Ru3 129.9(3) ?
C27 C26 C25 118.7(5) ?
C27 C26 C32 120.2(5) ?
C25 C26 C32 121.1(5) ?
C27 C26 Ru3 69.1(3) ?
C25 C26 Ru3 71.2(3) ?
C32 C26 Ru3 131.1(3) ?
C28 C27 C26 123.5(5) ?
C28 C27 Ru3 73.7(3) ?
C26 C27 Ru3 73.7(3) ?
C28 C27 H27 118.2 ?
C26 C27 H27 118.2 ?
Ru3 C27 H27 126.4 ?
C27 C28 C29 118.1(5) ?
C27 C28 C33 120.3(5) ?
C29 C28 C33 121.6(5) ?
C27 C28 Ru3 69.3(3) ?
C29 C28 Ru3 70.8(3) ?
C33 C28 Ru3 129.3(3) ?
C30 C29 C28 118.3(5) ?
C30 C29 C34 120.1(5) ?
C28 C29 C34 121.6(5) ?
C30 C29 Ru3 70.8(3) ?
C28 C29 Ru3 71.5(3) ?
C34 C29 Ru3 127.7(3) ?
C29 C30 C25 123.1(5) ?
C29 C30 Ru3 72.1(3) ?
C25 C30 Ru3 72.1(3) ?
C29 C30 H30 118.5 ?
C25 C30 H30 118.5 ?
Ru3 C30 H30 130.1 ?
C25 C31 H31A 109.5 ?
C25 C31 H31B 109.5 ?
H31A C31 H31B 109.5 ?
C25 C31 H31C 109.5 ?
H31A C31 H31C 109.5 ?
H31B C31 H31C 109.5 ?
C26 C32 H32A 109.5 ?
C26 C32 H32B 109.5 ?
H32A C32 H32B 109.5 ?
C26 C32 H32C 109.5 ?
H32A C32 H32C 109.5 ?
H32B C32 H32C 109.5 ?
C28 C33 H33A 109.5 ?
C28 C33 H33B 109.5 ?
H33A C33 H33B 109.5 ?
C28 C33 H33C 109.5 ?
H33A C33 H33C 109.5 ?
H33B C33 H33C 109.5 ?
C29 C34 H34A 109.5 ?
C29 C34 H34B 109.5 ?
H34A C34 H34B 109.5 ?
C29 C34 H34C 109.5 ?
H34A C34 H34C 109.5 ?
H34B C34 H34C 109.5 ?
Ru1 O1 Ru3 87.85(11) ?
Ru1 O1 Ru2 88.36(11) ?
Ru3 O1 Ru2 87.63(11) ?
C7 O3 C8 116.6(3) ?
C10 O4 C9 116.0(5) ?
F3 B1 F2 119.5(13) ?
F3 B1 F1 109.0(10) ?
F2 B1 F1 112.2(9) ?
F3 B1 F4 110.1(12) ?
F2 B1 F4 107.6(10) ?
F1 B1 F4 95.9(7) ?
O1 Ru1 C6 141.94(14) ?
O1 Ru1 C4 140.92(14) ?
C6 Ru1 C4 66.59(16) ?
O1 Ru1 C2 95.81(13) ?
C6 Ru1 C2 68.45(15) ?
C4 Ru1 C2 67.72(16) ?
O1 Ru1 C3 109.93(14) ?
C6 Ru1 C3 78.98(16) ?
C4 Ru1 C3 37.02(16) ?
C2 Ru1 C3 37.37(15) ?
O1 Ru1 C1 109.32(13) ?
C6 Ru1 C1 38.44(14) ?
C4 Ru1 C1 79.61(15) ?
C2 Ru1 C1 37.54(14) ?
C3 Ru1 C1 66.91(15) ?
O1 Ru1 C5 175.88(13) ?
C6 Ru1 C5 36.70(14) ?
C4 Ru1 C5 36.85(15) ?
C2 Ru1 C5 80.09(15) ?
C3 Ru1 C5 66.50(16) ?
C1 Ru1 C5 67.66(15) ?
O1 Ru1 Ru3 46.12(8) ?
C6 Ru1 Ru3 167.69(11) ?
C4 Ru1 Ru3 112.76(11) ?
C2 Ru1 Ru3 123.32(11) ?
C3 Ru1 Ru3 108.09(11) ?
C1 Ru1 Ru3 153.44(11) ?
C5 Ru1 Ru3 136.19(11) ?
O1 Ru1 Ru2 46.00(8) ?
C6 Ru1 Ru2 117.22(11) ?
C4 Ru1 Ru2 163.83(12) ?
C2 Ru1 Ru2 128.43(11) ?
C3 Ru1 Ru2 155.70(12) ?
C1 Ru1 Ru2 113.47(10) ?
C5 Ru1 Ru2 137.39(11) ?
Ru3 Ru1 Ru2 59.842(14) yes
O1 Ru1 H1H 82.6 ?
C6 Ru1 H1H 87.4 ?
C4 Ru1 H1H 133.6 ?
C2 Ru1 H1H 138.3 ?
C3 Ru1 H1H 166.1 ?
C1 Ru1 H1H 103.8 ?
C5 Ru1 H1H 100.8 ?
Ru3 Ru1 H1H 84.9 ?
Ru2 Ru1 H1H 36.6 ?
O1 Ru1 H2H 77.3 ?
C6 Ru1 H2H 138.5 ?
C4 Ru1 H2H 89.6 ?
C2 Ru1 H2H 134.8 ?
C3 Ru1 H2H 102.6 ?
C1 Ru1 H2H 168.8 ?
C5 Ru1 H2H 105.2 ?
Ru3 Ru1 H2H 31.3 ?
Ru2 Ru1 H2H 77.7 ?
H1H Ru1 H2H 85.7 ?
O1 Ru2 C17 122.06(14) ?
O1 Ru2 C20 124.48(15) ?
C17 Ru2 C20 78.39(17) ?
O1 Ru2 C16 97.85(14) ?
C17 Ru2 C16 37.48(15) ?
C20 Ru2 C16 66.94(17) ?
O1 Ru2 C18 158.29(15) ?
C17 Ru2 C18 37.74(16) ?
C20 Ru2 C18 67.05(17) ?
C16 Ru2 C18 68.49(17) ?
O1 Ru2 C19 160.78(15) ?
C17 Ru2 C19 67.16(16) ?
C20 Ru2 C19 37.27(16) ?
C16 Ru2 C19 80.32(17) ?
C18 Ru2 C19 37.31(17) ?
O1 Ru2 C15 99.09(15) ?
C17 Ru2 C15 67.24(17) ?
C20 Ru2 C15 37.00(16) ?
C16 Ru2 C15 37.55(16) ?
C18 Ru2 C15 80.48(17) ?
C19 Ru2 C15 67.75(18) ?
O1 Ru2 Ru3 46.04(8) ?
C17 Ru2 Ru3 108.54(12) ?
C20 Ru2 Ru3 170.15(12) ?
C16 Ru2 Ru3 114.08(12) ?
C18 Ru2 Ru3 122.73(13) ?
C19 Ru2 Ru3 151.57(13) ?
C15 Ru2 Ru3 138.47(13) ?
O1 Ru2 Ru1 45.64(8) ?
C17 Ru2 Ru1 166.59(12) ?
C20 Ru2 Ru1 112.46(12) ?
C16 Ru2 Ru1 137.95(12) ?
C18 Ru2 Ru1 152.75(12) ?
C19 Ru2 Ru1 126.24(12) ?
C15 Ru2 Ru1 116.27(12) ?
Ru3 Ru2 Ru1 59.725(15) yes
O1 Ru2 H1H 80.8 ?
C17 Ru2 H1H 156.7 ?
C20 Ru2 H1H 92.3 ?
C16 Ru2 H1H 154.0 ?
C18 Ru2 H1H 119.0 ?
C19 Ru2 H1H 92.5 ?
C15 Ru2 H1H 116.7 ?
Ru3 Ru2 H1H 83.8 ?
Ru1 Ru2 H1H 35.2 ?
O1 Ru2 H3H 76.5 ?
C17 Ru2 H3H 91.8 ?
C20 Ru2 H3H 158.9 ?
C16 Ru2 H3H 115.4 ?
C18 Ru2 H3H 93.8 ?
C19 Ru2 H3H 121.7 ?
C15 Ru2 H3H 152.5 ?
Ru3 Ru2 H3H 30.5 ?
Ru1 Ru2 H3H 80.4 ?
H1H Ru2 H3H 89.6 ?
O1 Ru3 C27 135.33(16) ?
O1 Ru3 C30 114.99(16) ?
C27 Ru3 C30 78.21(18) ?
O1 Ru3 C29 97.22(15) ?
C27 Ru3 C29 67.15(19) ?
C30 Ru3 C29 37.06(18) ?
O1 Ru3 C25 147.68(17) ?
C27 Ru3 C25 67.00(19) ?
C30 Ru3 C25 37.34(18) ?
C29 Ru3 C25 67.90(19) ?
O1 Ru3 C28 106.19(15) ?
C27 Ru3 C28 37.00(17) ?
C30 Ru3 C28 66.74(18) ?
C29 Ru3 C28 37.61(18) ?
C25 Ru3 C28 79.91(18) ?
O1 Ru3 C26 172.58(16) ?
C27 Ru3 C26 37.25(17) ?
C30 Ru3 C26 66.42(19) ?
C29 Ru3 C26 79.74(18) ?
C25 Ru3 C26 36.99(18) ?
C28 Ru3 C26 67.29(18) ?
O1 Ru3 Ru1 46.04(8) ?
C27 Ru3 Ru1 111.37(13) ?
C30 Ru3 Ru1 160.38(15) ?
C29 Ru3 Ru1 129.25(14) ?
C25 Ru3 Ru1 161.81(14) ?
C28 Ru3 Ru1 110.03(13) ?
C26 Ru3 Ru1 131.58(13) ?
O1 Ru3 Ru2 46.33(8) ?
C27 Ru3 Ru2 168.25(13) ?
C30 Ru3 Ru2 112.29(13) ?
C29 Ru3 Ru2 124.36(13) ?
C25 Ru3 Ru2 117.79(13) ?
C28 Ru3 Ru2 151.00(14) ?
C26 Ru3 Ru2 140.72(13) ?
Ru1 Ru3 Ru2 60.43(2) yes
O1 Ru3 H2H 75.7 ?
C27 Ru3 H2H 91.8 ?
C30 Ru3 H2H 168.8 ?
C29 Ru3 H2H 142.5 ?
C25 Ru3 H2H 133.6 ?
C28 Ru3 H2H 108.1 ?
C26 Ru3 H2H 102.5 ?
Ru1 Ru3 H2H 29.8 ?
Ru2 Ru3 H2H 77.2 ?
O1 Ru3 H3H 77.5 ?
C27 Ru3 H3H 144.9 ?
C30 Ru3 H3H 100.6 ?
C29 Ru3 H3H 130.5 ?
C25 Ru3 H3H 90.6 ?
C28 Ru3 H3H 167.2 ?
C26 Ru3 H3H 109.7 ?
Ru1 Ru3 H3H 81.5 ?
Ru2 Ru3 H3H 31.2 ?
H2H Ru3 H3H 84.6 ?

loop_
_geom_bond_atom_site_label_1
_geom_bond_atom_site_label_2
_geom_bond_distance
_geom_bond_publ_flag
C1 C2 1.425(5) ?
C1 C6 1.451(5) ?
C1 C7 1.487(6) ?
C1 Ru1 2.220(4) ?
C2 C3 1.417(6) ?
C2 C14 1.501(6) ?
C2 Ru1 2.207(4) ?
C3 C4 1.403(6) ?
C3 Ru1 2.214(4) ?
C3 H3 0.9500 ?
C4 C5 1.410(6) ?
C4 Ru1 2.206(4) ?
C4 H4 0.9500 ?
C5 C6 1.398(6) ?
C5 Ru1 2.251(4) ?
C5 H5 0.9500 ?
C6 Ru1 2.187(4) ?
C6 H6 0.9500 ?
C7 O2 1.210(5) ?
C7 O3 1.335(5) ?
C8 O3 1.448(5) ?
C8 C9 1.504(7) ?
C8 H8A 0.9900 ?
C8 H8B 0.9900 ?
C9 O4 1.450(6) ?
C9 H9A 0.9900 ?
C9 H9B 0.9900 ?
C10 O5 1.215(7) ?
C10 O4 1.350(7) ?
C10 C11 1.512(9) ?
C11 C12 1.309(8) ?
C11 C13 1.510(8) ?
C12 H12A 0.9500 ?
C12 H12B 0.9500 ?
C13 H13A 0.9800 ?
C13 H13B 0.9800 ?
C13 H13C 0.9800 ?
C14 H14A 0.9800 ?
C14 H14B 0.9800 ?
C14 H14C 0.9800 ?
C15 C20 1.404(6) ?
C15 C16 1.428(6) ?
C15 C21 1.506(6) ?
C15 Ru2 2.232(5) ?
C16 C17 1.409(6) ?
C16 C22 1.524(6) ?
C16 Ru2 2.205(4) ?
C17 C18 1.425(6) ?
C17 Ru2 2.180(4) ?
C17 H17 0.9500 ?
C18 C19 1.424(6) ?
C18 C23 1.515(6) ?
C18 Ru2 2.223(4) ?
C19 C20 1.414(6) ?
C19 C24 1.500(6) ?
C19 Ru2 2.230(4) ?
C20 Ru2 2.193(4) ?
C20 H20 0.9500 ?
C21 H21A 0.9800 ?
C21 H21B 0.9800 ?
C21 H21C 0.9800 ?
C22 H22A 0.9800 ?
C22 H22B 0.9800 ?
C22 H22C 0.9800 ?
C23 H23A 0.9800 ?
C23 H23B 0.9800 ?
C23 H23C 0.9800 ?
C24 H24A 0.9800 ?
C24 H24B 0.9800 ?
C24 H24C 0.9800 ?
C25 C26 1.414(7) ?
C25 C30 1.418(7) ?
C25 C31 1.493(7) ?
C25 Ru3 2.225(4) ?
C26 C27 1.409(6) ?
C26 C32 1.528(7) ?
C26 Ru3 2.233(5) ?
C27 C28 1.399(7) ?
C27 Ru3 2.173(4) ?
C27 H27 0.9500 ?
C28 C29 1.435(7) ?
C28 C33 1.504(7) ?
C28 Ru3 2.231(5) ?
C29 C30 1.407(7) ?
C29 C34 1.497(7) ?
C29 Ru3 2.221(4) ?
C30 Ru3 2.205(5) ?
C30 H30 0.9500 ?
C31 H31A 0.9800 ?
C31 H31B 0.9800 ?
C31 H31C 0.9800 ?
C32 H32A 0.9800 ?
C32 H32B 0.9800 ?
C32 H32C 0.9800 ?
C33 H33A 0.9800 ?
C33 H33B 0.9800 ?
C33 H33C 0.9800 ?
C34 H34A 0.9800 ?
C34 H34B 0.9800 ?
C34 H34C 0.9800 ?
O1 Ru1 1.979(3) yes
O1 Ru3 1.982(3) yes
O1 Ru2 1.991(3) yes
B1 F3 1.253(15) ?
B1 F2 1.264(13) ?
B1 F1 1.338(8) ?
B1 F4 1.489(12) ?
Ru1 Ru3 2.7476(7) yes
Ru1 Ru2 2.7672(8) yes
Ru1 H1H 1.6805 ?
Ru1 H2H 1.5583 ?
Ru2 Ru3 2.7508(7) yes
Ru2 H1H 1.7368 ?
Ru2 H3H 1.6176 ?
Ru3 H2H 1.6315 ?
Ru3 H3H 1.5868 ?

loop_
_geom_torsion_atom_site_label_1
_geom_torsion_atom_site_label_2
_geom_torsion_atom_site_label_3
_geom_torsion_atom_site_label_4
_geom_torsion
C6 C1 C2 C3 3.6(6)
C7 C1 C2 C3 -175.4(4)
Ru1 C1 C2 C3 55.9(3)
C6 C1 C2 C14 -173.1(4)
C7 C1 C2 C14 8.0(6)
Ru1 C1 C2 C14 -120.8(4)
C6 C1 C2 Ru1 -52.3(3)
C7 C1 C2 Ru1 128.7(4)
C1 C2 C3 C4 -3.5(6)
C14 C2 C3 C4 173.3(4)
Ru1 C2 C3 C4 52.5(4)
C1 C2 C3 Ru1 -56.0(3)
C14 C2 C3 Ru1 120.8(4)
C2 C3 C4 C5 4.2(6)
Ru1 C3 C4 C5 56.6(4)
C2 C3 C4 Ru1 -52.4(4)
C3 C4 C5 C6 -4.9(6)
Ru1 C4 C5 C6 51.0(4)
C3 C4 C5 Ru1 -55.9(4)
C4 C5 C6 C1 5.1(6)
Ru1 C5 C6 C1 56.4(3)
C4 C5 C6 Ru1 -51.3(4)
C2 C1 C6 C5 -4.5(6)
C7 C1 C6 C5 174.5(4)
Ru1 C1 C6 C5 -57.4(4)
C2 C1 C6 Ru1 52.9(3)
C7 C1 C6 Ru1 -128.1(3)
C2 C1 C7 O2 17.5(7)
C6 C1 C7 O2 -161.5(4)
Ru1 C1 C7 O2 110.4(5)
C2 C1 C7 O3 -165.0(4)
C6 C1 C7 O3 16.1(5)
Ru1 C1 C7 O3 -72.0(5)
O3 C8 C9 O4 -66.4(5)
O5 C10 C11 C12 -176.8(6)
O4 C10 C11 C12 0.7(8)
O5 C10 C11 C13 2.2(8)
O4 C10 C11 C13 179.7(5)
C20 C15 C16 C17 -1.4(6)
C21 C15 C16 C17 -177.5(4)
Ru2 C15 C16 C17 -54.5(4)
C20 C15 C16 C22 175.1(4)
C21 C15 C16 C22 -1.0(7)
Ru2 C15 C16 C22 122.0(4)
C20 C15 C16 Ru2 53.1(4)
C21 C15 C16 Ru2 -123.0(4)
C15 C16 C17 C18 0.9(6)
C22 C16 C17 C18 -175.5(4)
Ru2 C16 C17 C18 -54.5(4)
C15 C16 C17 Ru2 55.4(4)
C22 C16 C17 Ru2 -121.0(4)
C16 C17 C18 C19 -0.4(6)
Ru2 C17 C18 C19 -54.7(3)
C16 C17 C18 C23 -179.6(4)
Ru2 C17 C18 C23 126.2(4)
C16 C17 C18 Ru2 54.3(4)
C17 C18 C19 C20 0.4(6)
C23 C18 C19 C20 179.5(4)
Ru2 C18 C19 C20 -53.2(4)
C17 C18 C19 C24 -179.1(4)
C23 C18 C19 C24 0.0(7)
Ru2 C18 C19 C24 127.3(4)
C17 C18 C19 Ru2 53.6(3)
C23 C18 C19 Ru2 -127.2(4)
C16 C15 C20 C19 1.5(7)
C21 C15 C20 C19 177.6(4)
Ru2 C15 C20 C19 54.7(4)
C16 C15 C20 Ru2 -53.2(4)
C21 C15 C20 Ru2 122.9(4)
C18 C19 C20 C15 -1.0(7)
C24 C19 C20 C15 178.5(4)
Ru2 C19 C20 C15 -54.8(4)
C18 C19 C20 Ru2 53.8(4)
C24 C19 C20 Ru2 -126.7(4)
C30 C25 C26 C27 -3.0(7)
C31 C25 C26 C27 178.2(4)
Ru3 C25 C26 C27 52.0(4)
C30 C25 C26 C32 177.8(4)
C31 C25 C26 C32 -1.0(7)
Ru3 C25 C26 C32 -127.3(4)
C30 C25 C26 Ru3 -54.9(4)
C31 C25 C26 Ru3 126.3(5)
C25 C26 C27 C28 4.0(7)
C32 C26 C27 C28 -176.7(4)
Ru3 C26 C27 C28 57.0(4)
C25 C26 C27 Ru3 -53.0(4)
C32 C26 C27 Ru3 126.3(4)
C26 C27 C28 C29 -3.9(7)
Ru3 C27 C28 C29 53.1(4)
C26 C27 C28 C33 178.7(4)
Ru3 C27 C28 C33 -124.3(4)
C26 C27 C28 Ru3 -57.0(4)
C27 C28 C29 C30 2.7(6)
C33 C28 C29 C30 -180.0(4)
Ru3 C28 C29 C30 55.1(4)
C27 C28 C29 C34 -175.8(4)
C33 C28 C29 C34 1.6(7)
Ru3 C28 C29 C34 -123.4(4)
C27 C28 C29 Ru3 -52.4(4)
C33 C28 C29 Ru3 125.0(4)
C28 C29 C30 C25 -1.9(7)
C34 C29 C30 C25 176.6(4)
Ru3 C29 C30 C25 53.5(4)
C28 C29 C30 Ru3 -55.4(4)
C34 C29 C30 Ru3 123.1(4)
C26 C25 C30 C29 2.1(7)
C31 C25 C30 C29 -179.1(4)
Ru3 C25 C30 C29 -53.5(4)
C26 C25 C30 Ru3 55.6(4)
C31 C25 C30 Ru3 -125.6(4)
O2 C7 O3 C8 7.2(6)
C1 C7 O3 C8 -170.5(4)
C9 C8 O3 C7 165.8(4)
O5 C10 O4 C9 2.3(8)
C11 C10 O4 C9 -175.1(4)
C8 C9 O4 C10 104.6(5)
Ru3 O1 Ru1 C6 166.04(19)
Ru2 O1 Ru1 C6 78.4(2)
Ru3 O1 Ru1 C4 -70.6(2)
Ru2 O1 Ru1 C4 -158.25(19)
Ru3 O1 Ru1 C2 -131.93(13)
Ru2 O1 Ru1 C2 140.38(13)
Ru3 O1 Ru1 C3 -96.30(14)
Ru2 O1 Ru1 C3 176.01(13)
Ru3 O1 Ru1 C1 -167.94(12)
Ru2 O1 Ru1 C1 104.37(13)
Ru2 O1 Ru1 Ru3 -87.69(10)
Ru3 O1 Ru1 Ru2 87.69(10)
C5 C6 Ru1 O1 173.6(2)
C1 C6 Ru1 O1 41.7(3)
C5 C6 Ru1 C4 28.6(3)
C1 C6 Ru1 C4 -103.3(3)
C5 C6 Ru1 C2 102.7(3)
C1 C6 Ru1 C2 -29.1(2)
C5 C6 Ru1 C3 65.3(3)
C1 C6 Ru1 C3 -66.6(2)
C5 C6 Ru1 C1 131.8(4)
C1 C6 Ru1 C5 -131.8(4)
C5 C6 Ru1 Ru3 -61.0(6)
C1 C6 Ru1 Ru3 167.1(4)
C5 C6 Ru1 Ru2 -134.0(2)
C1 C6 Ru1 Ru2 94.1(2)
C3 C4 Ru1 O1 -42.7(3)
C5 C4 Ru1 O1 -174.4(2)
C3 C4 Ru1 C6 103.2(3)
C5 C4 Ru1 C6 -28.5(2)
C3 C4 Ru1 C2 28.0(2)
C5 C4 Ru1 C2 -103.7(3)
C5 C4 Ru1 C3 -131.7(4)
C3 C4 Ru1 C1 65.2(3)
C5 C4 Ru1 C1 -66.4(3)
C3 C4 Ru1 C5 131.7(4)
C3 C4 Ru1 Ru3 -90.2(2)
C5 C4 Ru1 Ru3 138.2(2)
C3 C4 Ru1 Ru2 -149.6(3)
C5 C4 Ru1 Ru2 78.8(5)
C3 C2 Ru1 O1 115.5(2)
C1 C2 Ru1 O1 -114.4(2)
C14 C2 Ru1 O1 3.3(4)
C3 C2 Ru1 C6 -100.3(3)
C1 C2 Ru1 C6 29.8(2)
C14 C2 Ru1 C6 147.4(4)
C3 C2 Ru1 C4 -27.7(2)
C1 C2 Ru1 C4 102.3(3)
C14 C2 Ru1 C4 -140.0(4)
C1 C2 Ru1 C3 130.1(4)
C14 C2 Ru1 C3 -112.3(5)
C3 C2 Ru1 C1 -130.1(4)
C14 C2 Ru1 C1 117.7(5)
C3 C2 Ru1 C5 -64.0(3)
C1 C2 Ru1 C5 66.0(2)
C14 C2 Ru1 C5 -176.3(4)
C3 C2 Ru1 Ru3 75.6(3)
C1 C2 Ru1 Ru3 -154.32(19)
C14 C2 Ru1 Ru3 -36.7(4)
C3 C2 Ru1 Ru2 151.4(2)
C1 C2 Ru1 Ru2 -78.6(2)
C14 C2 Ru1 Ru2 39.1(4)
C4 C3 Ru1 O1 153.0(2)
C2 C3 Ru1 O1 -72.7(3)
C4 C3 Ru1 C6 -65.5(3)
C2 C3 Ru1 C6 68.8(3)
C2 C3 Ru1 C4 134.3(4)
C4 C3 Ru1 C2 -134.3(4)
C4 C3 Ru1 C1 -103.9(3)
C2 C3 Ru1 C1 30.5(2)
C4 C3 Ru1 C5 -29.2(2)
C2 C3 Ru1 C5 105.1(3)
C4 C3 Ru1 Ru3 104.0(2)
C2 C3 Ru1 Ru3 -121.6(2)
C4 C3 Ru1 Ru2 159.9(2)
C2 C3 Ru1 Ru2 -65.7(4)
C2 C1 Ru1 O1 73.7(3)
C6 C1 Ru1 O1 -154.2(2)
C7 C1 Ru1 O1 -43.0(4)
C2 C1 Ru1 C6 -132.0(4)
C7 C1 Ru1 C6 111.2(5)
C2 C1 Ru1 C4 -66.8(3)
C6 C1 Ru1 C4 65.2(2)
C7 C1 Ru1 C4 176.4(4)
C6 C1 Ru1 C2 132.0(4)
C7 C1 Ru1 C2 -116.8(5)
C2 C1 Ru1 C3 -30.3(2)
C6 C1 Ru1 C3 101.7(3)
C7 C1 Ru1 C3 -147.1(4)
C2 C1 Ru1 C5 -103.3(3)
C6 C1 Ru1 C5 28.8(2)
C7 C1 Ru1 C5 140.0(4)
C2 C1 Ru1 Ru3 54.1(4)
C6 C1 Ru1 Ru3 -173.9(2)
C7 C1 Ru1 Ru3 -62.7(5)
C2 C1 Ru1 Ru2 123.2(2)
C6 C1 Ru1 Ru2 -104.8(2)
C7 C1 Ru1 Ru2 6.4(4)
C4 C5 Ru1 C6 132.9(4)
C6 C5 Ru1 C4 -132.9(4)
C6 C5 Ru1 C2 -67.1(3)
C4 C5 Ru1 C2 65.9(3)
C6 C5 Ru1 C3 -103.6(3)
C4 C5 Ru1 C3 29.4(2)
C6 C5 Ru1 C1 -30.0(2)
C4 C5 Ru1 C1 102.9(3)
C6 C5 Ru1 Ru3 164.4(2)
C4 C5 Ru1 Ru3 -62.7(3)
C6 C5 Ru1 Ru2 70.9(3)
C4 C5 Ru1 Ru2 -156.2(2)
Ru1 O1 Ru2 C17 173.17(15)
Ru3 O1 Ru2 C17 85.26(17)
Ru1 O1 Ru2 C20 -88.66(18)
Ru3 O1 Ru2 C20 -176.58(15)
Ru1 O1 Ru2 C16 -156.02(14)
Ru3 O1 Ru2 C16 116.07(14)
Ru1 O1 Ru2 C18 154.9(3)
Ru3 O1 Ru2 C18 66.9(4)
Ru1 O1 Ru2 C19 -72.9(4)
Ru3 O1 Ru2 C19 -160.8(4)
Ru1 O1 Ru2 C15 -118.06(15)
Ru3 O1 Ru2 C15 154.03(14)
Ru1 O1 Ru2 Ru3 87.91(10)
Ru3 O1 Ru2 Ru1 -87.91(10)
C16 C17 Ru2 O1 56.5(3)
C18 C17 Ru2 O1 -169.1(2)
C16 C17 Ru2 C20 -67.1(3)
C18 C17 Ru2 C20 67.4(3)
C18 C17 Ru2 C16 134.5(4)
C16 C17 Ru2 C18 -134.5(4)
C16 C17 Ru2 C19 -104.4(3)
C18 C17 Ru2 C19 30.0(3)
C16 C17 Ru2 C15 -30.0(3)
C18 C17 Ru2 C15 104.4(3)
C16 C17 Ru2 Ru3 105.7(3)
C18 C17 Ru2 Ru3 -119.9(2)
C16 C17 Ru2 Ru1 78.0(6)
C18 C17 Ru2 Ru1 -147.6(4)
C15 C20 Ru2 O1 -53.6(3)
C19 C20 Ru2 O1 171.5(2)
C15 C20 Ru2 C17 67.4(3)
C19 C20 Ru2 C17 -67.4(3)
C15 C20 Ru2 C16 29.9(3)
C19 C20 Ru2 C16 -104.9(3)
C15 C20 Ru2 C18 105.3(3)
C19 C20 Ru2 C18 -29.6(3)
C15 C20 Ru2 C19 134.8(4)
C19 C20 Ru2 C15 -134.8(4)
C15 C20 Ru2 Ru1 -104.3(3)
C19 C20 Ru2 Ru1 120.9(2)
C17 C16 Ru2 O1 -134.5(3)
C15 C16 Ru2 O1 94.7(3)
C22 C16 Ru2 O1 -19.8(4)
C15 C16 Ru2 C17 -130.8(4)
C22 C16 Ru2 C17 114.7(5)
C17 C16 Ru2 C20 101.3(3)
C15 C16 Ru2 C20 -29.5(3)
C22 C16 Ru2 C20 -144.0(5)
C17 C16 Ru2 C18 28.0(3)
C15 C16 Ru2 C18 -102.8(3)
C22 C16 Ru2 C18 142.7(5)
C17 C16 Ru2 C19 64.9(3)
C15 C16 Ru2 C19 -65.9(3)
C22 C16 Ru2 C19 179.6(4)
C17 C16 Ru2 C15 130.8(4)
C22 C16 Ru2 C15 -114.5(5)
C17 C16 Ru2 Ru3 -89.4(3)
C15 C16 Ru2 Ru3 139.8(2)
C22 C16 Ru2 Ru3 25.3(4)
C17 C16 Ru2 Ru1 -160.2(2)
C15 C16 Ru2 Ru1 69.0(3)
C22 C16 Ru2 Ru1 -45.5(5)
C19 C18 Ru2 O1 156.3(3)
C17 C18 Ru2 O1 25.8(5)
C23 C18 Ru2 O1 -84.8(6)
C19 C18 Ru2 C17 130.5(4)
C23 C18 Ru2 C17 -110.5(6)
C19 C18 Ru2 C20 29.5(3)
C17 C18 Ru2 C20 -101.0(3)
C23 C18 Ru2 C20 148.5(5)
C19 C18 Ru2 C16 102.7(3)
C17 C18 Ru2 C16 -27.8(3)
C23 C18 Ru2 C16 -138.4(5)
C17 C18 Ru2 C19 -130.5(4)
C23 C18 Ru2 C19 119.0(6)
C19 C18 Ru2 C15 65.6(3)
C17 C18 Ru2 C15 -64.9(3)
C23 C18 Ru2 C15 -175.4(5)
C19 C18 Ru2 Ru3 -151.8(2)
C17 C18 Ru2 Ru3 77.7(3)
C23 C18 Ru2 Ru3 -32.8(5)
C19 C18 Ru2 Ru1 -65.3(4)
C17 C18 Ru2 Ru1 164.2(2)
C23 C18 Ru2 Ru1 53.7(6)
C20 C19 Ru2 O1 -21.7(6)
C18 C19 Ru2 O1 -153.1(4)
C24 C19 Ru2 O1 89.8(6)
C20 C19 Ru2 C17 101.1(3)
C18 C19 Ru2 C17 -30.3(3)
C24 C19 Ru2 C17 -147.4(5)
C18 C19 Ru2 C20 -131.5(4)
C24 C19 Ru2 C20 111.5(6)
C20 C19 Ru2 C16 64.4(3)
C18 C19 Ru2 C16 -67.0(3)
C24 C19 Ru2 C16 175.9(5)
C20 C19 Ru2 C18 131.5(4)
C24 C19 Ru2 C18 -117.1(6)
C20 C19 Ru2 C15 27.5(3)
C18 C19 Ru2 C15 -104.0(3)
C24 C19 Ru2 C15 138.9(5)
C20 C19 Ru2 Ru3 -171.9(2)
C18 C19 Ru2 Ru3 56.6(4)
C24 C19 Ru2 Ru3 -60.5(6)
C20 C19 Ru2 Ru1 -79.6(3)
C18 C19 Ru2 Ru1 149.0(2)
C24 C19 Ru2 Ru1 31.9(5)
C20 C15 Ru2 O1 137.8(3)
C16 C15 Ru2 O1 -91.1(3)
C21 C15 Ru2 O1 23.6(5)
C20 C15 Ru2 C17 -101.2(3)
C16 C15 Ru2 C17 30.0(3)
C21 C15 Ru2 C17 144.7(5)
C16 C15 Ru2 C20 131.2(4)
C21 C15 Ru2 C20 -114.1(6)
C20 C15 Ru2 C16 -131.2(4)
C21 C15 Ru2 C16 114.7(6)
C20 C15 Ru2 C18 -64.2(3)
C16 C15 Ru2 C18 66.9(3)
C21 C15 Ru2 C18 -178.4(5)
C20 C15 Ru2 C19 -27.6(3)
C16 C15 Ru2 C19 103.5(3)
C21 C15 Ru2 C19 -141.7(5)
C20 C15 Ru2 Ru3 166.1(2)
C16 C15 Ru2 Ru3 -62.7(3)
C21 C15 Ru2 Ru3 52.0(5)
C20 C15 Ru2 Ru1 93.0(3)
C16 C15 Ru2 Ru1 -135.8(2)
C21 C15 Ru2 Ru1 -21.1(5)
C6 Ru1 Ru2 O1 -137.24(17)
C4 Ru1 Ru2 O1 123.0(4)
C2 Ru1 Ru2 O1 -54.09(18)
C3 Ru1 Ru2 O1 -9.1(3)
C1 Ru1 Ru2 O1 -94.71(16)
C5 Ru1 Ru2 O1 -176.65(19)
Ru3 Ru1 Ru2 O1 56.40(11)
O1 Ru1 Ru2 C17 -25.7(5)
C6 Ru1 Ru2 C17 -163.0(5)
C4 Ru1 Ru2 C17 97.3(7)
C2 Ru1 Ru2 C17 -79.8(5)
C3 Ru1 Ru2 C17 -34.9(6)
C1 Ru1 Ru2 C17 -120.5(5)
C5 Ru1 Ru2 C17 157.6(5)
Ru3 Ru1 Ru2 C17 30.6(5)
O1 Ru1 Ru2 C20 116.90(18)
C6 Ru1 Ru2 C20 -20.34(18)
C4 Ru1 Ru2 C20 -120.1(4)
C2 Ru1 Ru2 C20 62.81(19)
C3 Ru1 Ru2 C20 107.8(3)
C1 Ru1 Ru2 C20 22.19(18)
C5 Ru1 Ru2 C20 -59.7(2)
Ru3 Ru1 Ru2 C20 173.30(14)
O1 Ru1 Ru2 C16 36.9(2)
C6 Ru1 Ru2 C16 -100.3(2)
C4 Ru1 Ru2 C16 160.0(5)
C2 Ru1 Ru2 C16 -17.1(2)
C3 Ru1 Ru2 C16 27.8(3)
C1 Ru1 Ru2 C16 -57.8(2)
C5 Ru1 Ru2 C16 -139.7(2)
Ru3 Ru1 Ru2 C16 93.34(18)
O1 Ru1 Ru2 C18 -159.9(3)
C6 Ru1 Ru2 C18 62.8(3)
C4 Ru1 Ru2 C18 -36.9(5)
C2 Ru1 Ru2 C18 146.0(3)
C3 Ru1 Ru2 C18 -169.1(4)
C1 Ru1 Ru2 C18 105.4(3)
C5 Ru1 Ru2 C18 23.4(3)
Ru3 Ru1 Ru2 C18 -103.5(3)
O1 Ru1 Ru2 C19 157.03(19)
C6 Ru1 Ru2 C19 19.8(2)
C4 Ru1 Ru2 C19 -80.0(5)
C2 Ru1 Ru2 C19 102.9(2)
C3 Ru1 Ru2 C19 147.9(3)
C1 Ru1 Ru2 C19 62.3(2)
C5 Ru1 Ru2 C19 -19.6(2)
Ru3 Ru1 Ru2 C19 -146.57(16)
O1 Ru1 Ru2 C15 76.34(18)
C6 Ru1 Ru2 C15 -60.90(19)
C4 Ru1 Ru2 C15 -160.6(4)
C2 Ru1 Ru2 C15 22.25(19)
C3 Ru1 Ru2 C15 67.2(3)
C1 Ru1 Ru2 C15 -18.37(18)
C5 Ru1 Ru2 C15 -100.3(2)
Ru3 Ru1 Ru2 C15 132.74(15)
O1 Ru1 Ru2 Ru3 -56.40(11)
C6 Ru1 Ru2 Ru3 166.36(13)
C4 Ru1 Ru2 Ru3 66.6(4)
C2 Ru1 Ru2 Ru3 -110.49(14)
C3 Ru1 Ru2 Ru3 -65.5(3)
C1 Ru1 Ru2 Ru3 -151.11(12)
C5 Ru1 Ru2 Ru3 126.95(16)
Ru1 O1 Ru3 C27 75.2(2)
Ru2 O1 Ru3 C27 163.66(19)
Ru1 O1 Ru3 C30 173.88(16)
Ru2 O1 Ru3 C30 -97.67(17)
Ru1 O1 Ru3 C29 139.82(17)
Ru2 O1 Ru3 C29 -131.73(17)
Ru1 O1 Ru3 C25 -160.8(2)
Ru2 O1 Ru3 C25 -72.3(3)
Ru1 O1 Ru3 C28 102.45(16)
Ru2 O1 Ru3 C28 -169.10(15)
Ru2 O1 Ru3 Ru1 88.45(10)
Ru1 O1 Ru3 Ru2 -88.45(10)
C28 C27 Ru3 O1 46.9(4)
C26 C27 Ru3 O1 -179.9(2)
C28 C27 Ru3 C30 -66.8(3)
C26 C27 Ru3 C30 66.4(3)
C28 C27 Ru3 C29 -29.6(3)
C26 C27 Ru3 C29 103.6(3)
C28 C27 Ru3 C25 -104.3(3)
C26 C27 Ru3 C25 28.9(3)
C26 C27 Ru3 C28 133.2(4)
C28 C27 Ru3 C26 -133.2(4)
C28 C27 Ru3 Ru1 95.3(3)
C26 C27 Ru3 Ru1 -131.5(3)
C28 C27 Ru3 Ru2 139.2(6)
C26 C27 Ru3 Ru2 -87.6(7)
C29 C30 Ru3 O1 -67.2(3)
C25 C30 Ru3 O1 157.8(3)
C29 C30 Ru3 C27 67.5(3)
C25 C30 Ru3 C27 -67.4(3)
C25 C30 Ru3 C29 -134.9(4)
C29 C30 Ru3 C25 134.9(4)
C29 C30 Ru3 C28 30.5(3)
C25 C30 Ru3 C28 -104.4(3)
C29 C30 Ru3 C26 104.8(3)
C25 C30 Ru3 C26 -30.1(3)
C29 C30 Ru3 Ru1 -54.0(5)
C25 C30 Ru3 Ru1 171.1(3)
C29 C30 Ru3 Ru2 -118.0(3)
C25 C30 Ru3 Ru2 107.1(3)
C30 C29 Ru3 O1 122.6(3)
C28 C29 Ru3 O1 -107.2(3)
C34 C29 Ru3 O1 8.9(5)
C30 C29 Ru3 C27 -101.0(3)
C28 C29 Ru3 C27 29.2(3)
C34 C29 Ru3 C27 145.3(6)
C28 C29 Ru3 C30 130.2(4)
C34 C29 Ru3 C30 -113.8(7)
C30 C29 Ru3 C25 -27.6(3)
C28 C29 Ru3 C25 102.6(3)
C34 C29 Ru3 C25 -141.4(6)
C30 C29 Ru3 C28 -130.2(4)
C34 C29 Ru3 C28 116.1(7)
C30 C29 Ru3 C26 -64.2(3)
C28 C29 Ru3 C26 65.9(3)
C34 C29 Ru3 C26 -178.0(6)
C30 C29 Ru3 Ru1 159.5(2)
C28 C29 Ru3 Ru1 -70.4(3)
C34 C29 Ru3 Ru1 45.7(6)
C30 C29 Ru3 Ru2 81.8(3)
C28 C29 Ru3 Ru2 -148.1(2)
C34 C29 Ru3 Ru2 -32.0(6)
C26 C25 Ru3 O1 -169.8(3)
C30 C25 Ru3 O1 -39.7(4)
C31 C25 Ru3 O1 72.0(6)
C26 C25 Ru3 C27 -29.1(3)
C30 C25 Ru3 C27 101.0(3)
C31 C25 Ru3 C27 -147.3(6)
C26 C25 Ru3 C30 -130.1(4)
C31 C25 Ru3 C30 111.7(7)
C26 C25 Ru3 C29 -102.7(3)
C30 C25 Ru3 C29 27.4(3)
C31 C25 Ru3 C29 139.1(6)
C26 C25 Ru3 C28 -65.4(3)
C30 C25 Ru3 C28 64.6(3)
C31 C25 Ru3 C28 176.4(6)
C30 C25 Ru3 C26 130.1(4)
C31 C25 Ru3 C26 -118.2(7)
C26 C25 Ru3 Ru1 59.5(6)
C30 C25 Ru3 Ru1 -170.4(3)
C31 C25 Ru3 Ru1 -58.7(8)
C26 C25 Ru3 Ru2 139.0(2)
C30 C25 Ru3 Ru2 -90.9(3)
C31 C25 Ru3 Ru2 20.8(6)
C27 C28 Ru3 O1 -147.7(3)
C29 C28 Ru3 O1 80.6(3)
C33 C28 Ru3 O1 -34.9(6)
C29 C28 Ru3 C27 -131.7(4)
C33 C28 Ru3 C27 112.7(6)
C27 C28 Ru3 C30 101.6(3)
C29 C28 Ru3 C30 -30.1(3)
C33 C28 Ru3 C30 -145.7(6)
C27 C28 Ru3 C29 131.7(4)
C33 C28 Ru3 C29 -115.6(6)
C27 C28 Ru3 C25 65.0(3)
C29 C28 Ru3 C25 -66.7(3)
C33 C28 Ru3 C25 177.7(6)
C27 C28 Ru3 C26 28.6(3)
C29 C28 Ru3 C26 -103.1(3)
C33 C28 Ru3 C26 141.3(6)
C27 C28 Ru3 Ru1 -99.3(3)
C29 C28 Ru3 Ru1 129.1(3)
C33 C28 Ru3 Ru1 13.5(6)
C27 C28 Ru3 Ru2 -164.1(2)
C29 C28 Ru3 Ru2 64.3(4)
C33 C28 Ru3 Ru2 -51.3(7)
C25 C26 Ru3 C27 132.3(4)
C32 C26 Ru3 C27 -112.4(6)
C27 C26 Ru3 C30 -101.9(3)
C25 C26 Ru3 C30 30.4(3)
C32 C26 Ru3 C30 145.7(6)
C27 C26 Ru3 C29 -65.5(3)
C25 C26 Ru3 C29 66.7(3)
C32 C26 Ru3 C29 -178.0(5)
C27 C26 Ru3 C25 -132.3(4)
C32 C26 Ru3 C25 115.3(6)
C27 C26 Ru3 C28 -28.4(3)
C25 C26 Ru3 C28 103.9(3)
C32 C26 Ru3 C28 -140.8(6)
C27 C26 Ru3 Ru1 68.8(3)
C25 C26 Ru3 Ru1 -158.9(2)
C32 C26 Ru3 Ru1 -43.6(6)
C27 C26 Ru3 Ru2 161.2(2)
C25 C26 Ru3 Ru2 -66.5(3)
C32 C26 Ru3 Ru2 48.8(6)
C6 Ru1 Ru3 O1 -135.8(5)
C4 Ru1 Ru3 O1 139.86(17)
C2 Ru1 Ru3 O1 62.34(17)
C3 Ru1 Ru3 O1 100.56(16)
C1 Ru1 Ru3 O1 26.2(3)
C5 Ru1 Ru3 O1 175.17(19)
Ru2 Ru1 Ru3 O1 -56.24(11)
O1 Ru1 Ru3 C27 -133.12(19)
C6 Ru1 Ru3 C27 91.1(5)
C4 Ru1 Ru3 C27 6.7(2)
C2 Ru1 Ru3 C27 -70.8(2)
C3 Ru1 Ru3 C27 -32.56(19)
C1 Ru1 Ru3 C27 -107.0(3)
C5 Ru1 Ru3 C27 42.1(2)
Ru2 Ru1 Ru3 C27 170.65(15)
O1 Ru1 Ru3 C30 -16.7(4)
C6 Ru1 Ru3 C30 -152.5(6)
C4 Ru1 Ru3 C30 123.1(4)
C2 Ru1 Ru3 C30 45.6(4)
C3 Ru1 Ru3 C30 83.8(4)
C1 Ru1 Ru3 C30 9.4(5)
C5 Ru1 Ru3 C30 158.4(4)
Ru2 Ru1 Ru3 C30 -73.0(4)
O1 Ru1 Ru3 C29 -55.8(2)
C6 Ru1 Ru3 C29 168.5(5)
C4 Ru1 Ru3 C29 84.1(2)
C2 Ru1 Ru3 C29 6.6(2)
C3 Ru1 Ru3 C29 44.8(2)
C1 Ru1 Ru3 C29 -29.6(3)
C5 Ru1 Ru3 C29 119.4(2)
Ru2 Ru1 Ru3 C29 -111.99(18)
O1 Ru1 Ru3 C25 145.7(4)
C6 Ru1 Ru3 C25 9.9(7)
C4 Ru1 Ru3 C25 -74.5(4)
C2 Ru1 Ru3 C25 -152.0(4)
C3 Ru1 Ru3 C25 -113.8(4)
C1 Ru1 Ru3 C25 171.8(5)
C5 Ru1 Ru3 C25 -39.1(5)
Ru2 Ru1 Ru3 C25 89.5(4)
O1 Ru1 Ru3 C28 -93.48(18)
C6 Ru1 Ru3 C28 130.7(5)
C4 Ru1 Ru3 C28 46.4(2)
C2 Ru1 Ru3 C28 -31.1(2)
C3 Ru1 Ru3 C28 7.1(2)
C1 Ru1 Ru3 C28 -67.3(3)
C5 Ru1 Ru3 C28 81.7(2)
Ru2 Ru1 Ru3 C28 -149.71(15)
O1 Ru1 Ru3 C26 -170.4(2)
C6 Ru1 Ru3 C26 53.8(6)
C4 Ru1 Ru3 C26 -30.6(2)
C2 Ru1 Ru3 C26 -108.1(2)
C3 Ru1 Ru3 C26 -69.9(2)
C1 Ru1 Ru3 C26 -144.3(3)
C5 Ru1 Ru3 C26 4.7(2)
Ru2 Ru1 Ru3 C26 133.34(17)
O1 Ru1 Ru3 Ru2 56.24(11)
C6 Ru1 Ru3 Ru2 -79.6(5)
C4 Ru1 Ru3 Ru2 -163.90(13)
C2 Ru1 Ru3 Ru2 118.58(13)
C3 Ru1 Ru3 Ru2 156.79(13)
C1 Ru1 Ru3 Ru2 82.4(2)
C5 Ru1 Ru3 Ru2 -128.60(16)
C17 Ru2 Ru3 O1 -117.02(16)
C16 Ru2 Ru3 O1 -77.09(17)
C18 Ru2 Ru3 O1 -156.13(18)
C19 Ru2 Ru3 O1 166.9(3)
C15 Ru2 Ru3 O1 -40.7(2)
Ru1 Ru2 Ru3 O1 55.82(11)
O1 Ru2 Ru3 C27 -103.8(7)
C17 Ru2 Ru3 C27 139.2(7)
C16 Ru2 Ru3 C27 179.1(7)
C18 Ru2 Ru3 C27 100.1(7)
C19 Ru2 Ru3 C27 63.1(7)
C15 Ru2 Ru3 C27 -144.5(7)
Ru1 Ru2 Ru3 C27 -48.0(7)
O1 Ru2 Ru3 C30 103.9(2)
C17 Ru2 Ru3 C30 -13.1(2)
C16 Ru2 Ru3 C30 26.8(2)
C18 Ru2 Ru3 C30 -52.2(2)
C19 Ru2 Ru3 C30 -89.2(3)
C15 Ru2 Ru3 C30 63.2(2)
Ru1 Ru2 Ru3 C30 159.70(16)
O1 Ru2 Ru3 C29 63.7(2)
C17 Ru2 Ru3 C29 -53.3(2)
C16 Ru2 Ru3 C29 -13.3(2)
C18 Ru2 Ru3 C29 -92.4(2)
C19 Ru2 Ru3 C29 -129.4(3)
C15 Ru2 Ru3 C29 23.0(3)
Ru1 Ru2 Ru3 C29 119.57(17)
O1 Ru2 Ru3 C25 144.8(2)
C17 Ru2 Ru3 C25 27.8(2)
C16 Ru2 Ru3 C25 67.7(2)
C18 Ru2 Ru3 C25 -11.3(2)
C19 Ru2 Ru3 C25 -48.3(3)
C15 Ru2 Ru3 C25 104.1(2)
Ru1 Ru2 Ru3 C25 -159.34(17)
O1 Ru2 Ru3 C28 22.0(3)
C17 Ru2 Ru3 C28 -95.0(3)
C16 Ru2 Ru3 C28 -55.1(3)
C18 Ru2 Ru3 C28 -134.1(3)
C19 Ru2 Ru3 C28 -171.1(4)
C15 Ru2 Ru3 C28 -18.7(3)
Ru1 Ru2 Ru3 C28 77.8(3)
O1 Ru2 Ru3 C26 -176.6(2)
C17 Ru2 Ru3 C26 66.4(2)
C16 Ru2 Ru3 C26 106.3(2)
C18 Ru2 Ru3 C26 27.3(2)
C19 Ru2 Ru3 C26 -9.7(3)
C15 Ru2 Ru3 C26 142.7(3)
Ru1 Ru2 Ru3 C26 -120.8(2)
O1 Ru2 Ru3 Ru1 -55.82(11)
C17 Ru2 Ru3 Ru1 -172.83(13)
C16 Ru2 Ru3 Ru1 -132.91(13)
C18 Ru2 Ru3 Ru1 148.05(14)
C19 Ru2 Ru3 Ru1 111.1(2)
C15 Ru2 Ru3 Ru1 -96.53(18)
